data_1564665
loop_
_publ_author_name
'Su, Jing'
'Cheisson, Thibault'
'McSkimming, Alex'
'Goodwin, Conrad A. P.'
'DiMucci, Ida M.'
'Albrecht-Sch\"onzart, Thomas'
'Scott, Brian L.'
'Batista, Enrique R.'
'Gaunt, Andrew J.'
'Kozimor, Stosh A.'
'Yang, Ping'
'Schelter, Eric J.'

_publ_section_title
;
 Complexation and redox chemistry of neptunium, plutonium and americium
 with a hydroxylaminato ligand
;
_journal_name_full 'Chemical Science'
_journal_paper_doi 10.1039/D1SC03905A
_journal_year 2021
_chemical_formula_moiety 'C54 H78 Am2 N12 O6'
_chemical_formula_sum 'C54 H78 Am2 N12 O6'
_chemical_formula_weight 1477.40
_space_group_crystal_system monoclinic
_space_group_IT_number 14
_space_group_name_Hall '-P 2yn'
_space_group_name_H-M_alt 'P 1 21/n 1'
_atom_sites_solution_hydrogens geom
_audit_creation_date 2021-01-14
_audit_creation_method
;
Olex2 1.3
(compiled 2020.11.12 svn.r5f609507 for OlexSys, GUI svn.r6226)
;
_audit_update_record
;
2021-01-15 deposited with the CCDC.	2021-09-03 downloaded from the CCDC.
;
_cell_angle_alpha 90
_cell_angle_beta 101.1463(16)
_cell_angle_gamma 90
_cell_formula_units_Z 2
_cell_length_a 12.9096(17)
_cell_length_b 16.627(2)
_cell_length_c 13.5557(18)
_cell_measurement_reflns_used 7145
_cell_measurement_temperature 100(1)
_cell_measurement_theta_max 24.89
_cell_measurement_theta_min 2.42
_cell_volume 2854.8(6)
_computing_cell_refinement 'SAINT+, v. 7.66a (Bruker AXS, 2009)'
_computing_data_collection 'APEX II, v. 7.0 (Bruker AXS, 2009)'
_computing_data_reduction 'SAINT+, v. 7.66a (Bruker AXS, 2009)'
_computing_molecular_graphics 'Olex2 1.3 (Dolomanov et al., 2009)'
_computing_publication_material 'Olex2 1.3 (Dolomanov et al., 2009)'
_computing_structure_refinement 'SHELXL 2018/3 (Sheldrick, 2015)'
_computing_structure_solution 'SHELXS 2013/1 (Sheldrick, 2013)'
_diffrn_ambient_temperature 100(1)
_diffrn_measured_fraction_theta_full 1.000
_diffrn_measured_fraction_theta_max 0.995
_diffrn_measurement_device_type 'Bruker D8 with APEXII CCD'
_diffrn_measurement_method '\w scans'
_diffrn_radiation_type MoK\a
_diffrn_radiation_wavelength 0.71073
_diffrn_reflns_av_R_equivalents 0.0578
_diffrn_reflns_av_unetI/netI 0.0453
_diffrn_reflns_Laue_measured_fraction_full 1.000
_diffrn_reflns_Laue_measured_fraction_max 0.995
_diffrn_reflns_limit_h_max 15
_diffrn_reflns_limit_h_min -15
_diffrn_reflns_limit_k_max 20
_diffrn_reflns_limit_k_min -20
_diffrn_reflns_limit_l_max 16
_diffrn_reflns_limit_l_min -16
_diffrn_reflns_number 28632
_diffrn_reflns_point_group_measured_fraction_full 1.000
_diffrn_reflns_point_group_measured_fraction_max 0.995
_diffrn_reflns_theta_full 25.000
_diffrn_reflns_theta_max 25.778
_diffrn_reflns_theta_min 1.961
_exptl_absorpt_coefficient_mu 2.725
_exptl_absorpt_correction_T_max 0.947
_exptl_absorpt_correction_T_min 0.761
_exptl_absorpt_correction_type multi-scan
_exptl_absorpt_process_details 'SADABS v. 2.03 (Sheldrick, 2008)'
_exptl_crystal_colour yellow
_exptl_crystal_colour_primary yellow
_exptl_crystal_density_diffrn 1.714
_exptl_crystal_description plate
_exptl_crystal_F_000 1448
_exptl_crystal_size_max 0.1
_exptl_crystal_size_mid 0.1
_exptl_crystal_size_min 0.02
_refine_diff_density_max 1.646
_refine_diff_density_min -0.824
_refine_diff_density_rms 0.145
_refine_ls_extinction_method none
_refine_ls_goodness_of_fit_ref 1.040
_refine_ls_hydrogen_treatment constr
_refine_ls_matrix_type full
_refine_ls_number_parameters 373
_refine_ls_number_reflns 5455
_refine_ls_number_restraints 42
_refine_ls_restrained_S_all 1.046
_refine_ls_R_factor_all 0.0534
_refine_ls_R_factor_gt 0.0324
_refine_ls_shift/su_max 0.004
_refine_ls_shift/su_mean 0.000
_refine_ls_structure_factor_coef Fsqd
_refine_ls_weighting_details 'w=1/[\s^2^(Fo^2^)+(0.0315P)^2^+1.4914P] where P=(Fo^2^+2Fc^2^)/3'
_refine_ls_weighting_scheme calc
_refine_ls_wR_factor_gt 0.0611
_refine_ls_wR_factor_ref 0.0668
_reflns_Friedel_coverage 0.000
_reflns_number_gt 4241
_reflns_number_total 5455
_reflns_threshold_expression 'I > 2\s(I)'
_cod_data_source_file d1sc03905a2.cif
_cod_data_source_block 3
_cod_original_cell_volume 2854.8(7)
_cod_database_code 1564665
_shelx_shelxl_version_number 2018/3
_shelx_space_group_comment
;
The symmetry employed for this shelxl refinement is uniquely defined
by the following loop, which should always be used as a source of
symmetry information in preference to the above space-group names.
They are only intended as comments.
;
_shelx_estimated_absorpt_t_max 0.948
_shelx_estimated_absorpt_t_min 0.772
_olex2_refinement_description
;
1. Fixed Uiso
 At 1.2 times of:
  All C(H) groups
 At 1.5 times of:
  All C(H,H,H) groups
2. Restrained distances
 C6-C7 = C6-C8 = C6-C9 = C6-C7' = C6-C8' = C6-C9'
 1.54 with sigma of 0.02
3. Uiso/Uaniso restraints and constraints
Uanis(C7) \\sim Ueq, Uanis(C8) \\sim Ueq, Uanis(C9) \\sim Ueq, Uanis(C7') \\sim
Ueq, Uanis(C8') \\sim Ueq, Uanis(C9') \\sim Ueq: with sigma of 0.005 and sigma
for terminal atoms of 0.007
4. Others
 Fixed Sof: C7(0.5) H7A(0.5) H7B(0.5) H7C(0.5) C8(0.5) H8A(0.5) H8B(0.5)
 H8C(0.5) C9(0.5) H9A(0.5) H9B(0.5) H9C(0.5) C7'(0.5) H7'A(0.5) H7'B(0.5)
 H7'C(0.5) C8'(0.5) H8'A(0.5) H8'B(0.5) H8'C(0.5) C9'(0.5) H9'A(0.5) H9'B(0.5)
 H9'C(0.5)
5.a Aromatic/amide H refined with riding coordinates:
 C1(H1), C2(H2), C3(H3), C4(H4), C10(H10), C11(H11), C12(H12), C13(H13),
 C19(H19), C20(H20), C21(H21), C22(H22)
5.b Idealised Me refined as rotating group:
 C7(H7A,H7B,H7C), C8(H8A,H8B,H8C), C9(H9A,H9B,H9C), C7'(H7'A,H7'B,H7'C),
 C8'(H8'A,H8'B,H8'C), C9'(H9'A,H9'B,H9'C), C16(H16A,H16B,H16C), C17(H17A,H17B,
 H17C), C18(H18A,H18B,H18C), C24(H24A,H24B,H24C), C25(H25A,H25B,H25C), C26(H26A,
 H26B,H26C)
;
_olex2_submission_special_instructions 'No special instructions were received'

loop_
_space_group_symop_operation_xyz
'x, y, z'
'-x+1/2, y+1/2, -z+1/2'
'-x, -y, -z'
'x-1/2, -y-1/2, z-1/2'

loop_
_atom_site_label
_atom_site_type_symbol
_atom_site_fract_x
_atom_site_fract_y
_atom_site_fract_z
_atom_site_U_iso_or_equiv
_atom_site_adp_type
_atom_site_occupancy
_atom_site_site_symmetry_order
_atom_site_calc_flag
_atom_site_refinement_flags_posn
_atom_site_refinement_flags_adp
_atom_site_refinement_flags_occupancy
_atom_site_disorder_assembly
_atom_site_disorder_group
Am1 Am -0.01990(2) 1.02063(2) 0.85440(2) 0.01898(7) Uani 1 1 d . . . . .
N1 N 0.0510(3) 1.1481(3) 0.7894(3) 0.0254(10) Uani 1 1 d . . . . .
N2 N 0.2122(4) 1.0923(3) 0.8485(4) 0.0357(12) Uani 1 1 d . . . . .
N3 N -0.0154(3) 0.9536(3) 0.6850(3) 0.0223(10) Uani 1 1 d . . . . .
N4 N -0.1907(3) 0.9847(3) 0.6433(3) 0.0305(11) Uani 1 1 d . . . . .
N5 N 0.0065(3) 0.8713(3) 0.9208(3) 0.0244(10) Uani 1 1 d . . . . .
N6 N 0.1382(3) 0.8767(2) 1.0690(3) 0.0230(10) Uani 1 1 d . . . . .
O1 O 0.1571(3) 1.0226(2) 0.8540(3) 0.0278(8) Uani 1 1 d . . . . .
O2 O -0.1730(3) 1.0247(2) 0.7342(3) 0.0273(8) Uani 1 1 d . . . . .
O3 O -0.0452(3) 0.9241(2) 0.9787(2) 0.0220(8) Uani 1 1 d . . . . .
C1 C -0.0091(5) 1.2116(4) 0.7533(4) 0.0318(14) Uani 1 1 d . . . . .
H1 H -0.081905 1.204440 0.738733 0.038 Uiso 1 1 calc R U . . .
C2 C 0.0296(5) 1.2864(4) 0.7365(4) 0.0418(16) Uani 1 1 d . . . . .
H2 H -0.014795 1.329039 0.712603 0.050 Uiso 1 1 calc R U . . .
C3 C 0.1385(5) 1.2947(4) 0.7573(5) 0.0432(17) Uani 1 1 d . . . . .
H3 H 0.168221 1.344322 0.747657 0.052 Uiso 1 1 calc R U . . .
C4 C 0.2024(5) 1.2322(4) 0.7912(5) 0.0387(16) Uani 1 1 d . . . . .
H4 H 0.275346 1.238474 0.802657 0.046 Uiso 1 1 calc R U . . .
C5 C 0.1580(4) 1.1571(3) 0.8092(4) 0.0292(13) Uani 1 1 d . . . . .
C6 C 0.3284(4) 1.0826(3) 0.8779(5) 0.0431(17) Uani 1 1 d D . . . .
C7 C 0.3748(16) 1.0990(12) 0.7804(13) 0.072(6) Uani 0.5 1 d D U P A 1
H7A H 0.329880 1.074759 0.723473 0.108 Uiso 0.5 1 calc R U P A 1
H7B H 0.444300 1.076224 0.788594 0.108 Uiso 0.5 1 calc R U P A 1
H7C H 0.378509 1.155905 0.769886 0.108 Uiso 0.5 1 calc R U P A 1
C8 C 0.3568(14) 0.9959(8) 0.8998(15) 0.067(5) Uani 0.5 1 d D U P A 1
H8A H 0.333823 0.979734 0.960077 0.101 Uiso 0.5 1 calc R U P A 1
H8B H 0.431923 0.989507 0.908650 0.101 Uiso 0.5 1 calc R U P A 1
H8C H 0.322763 0.963151 0.844667 0.101 Uiso 0.5 1 calc R U P A 1
C9 C 0.3748(17) 1.1377(11) 0.9630(12) 0.050(6) Uani 0.5 1 d D U P A 1
H9A H 0.369084 1.192421 0.939955 0.075 Uiso 0.5 1 calc R U P A 1
H9B H 0.447772 1.124485 0.986458 0.075 Uiso 0.5 1 calc R U P A 1
H9C H 0.337051 1.131457 1.017045 0.075 Uiso 0.5 1 calc R U P A 1
C7' C 0.3779(15) 1.0601(12) 0.7940(13) 0.061(5) Uani 0.5 1 d D U P A 2
H7'A H 0.347690 1.010632 0.765167 0.092 Uiso 0.5 1 calc R U P A 2
H7'B H 0.452354 1.053096 0.817566 0.092 Uiso 0.5 1 calc R U P A 2
H7'C H 0.366117 1.101691 0.743994 0.092 Uiso 0.5 1 calc R U P A 2
C8' C 0.3443(12) 1.0118(9) 0.9575(12) 0.058(4) Uani 0.5 1 d D U P A 2
H8'A H 0.307431 0.964862 0.928088 0.087 Uiso 0.5 1 calc R U P A 2
H8'B H 0.316945 1.027777 1.015515 0.087 Uiso 0.5 1 calc R U P A 2
H8'C H 0.418184 0.999898 0.977086 0.087 Uiso 0.5 1 calc R U P A 2
C9' C 0.3826(16) 1.1547(10) 0.9366(13) 0.042(5) Uani 0.5 1 d D U P A 2
H9'A H 0.444959 1.136878 0.981841 0.064 Uiso 0.5 1 calc R U P A 2
H9'B H 0.335112 1.179084 0.974254 0.064 Uiso 0.5 1 calc R U P A 2
H9'C H 0.401556 1.193230 0.890472 0.064 Uiso 0.5 1 calc R U P A 2
C10 C 0.0715(4) 0.9199(3) 0.6614(4) 0.0261(13) Uani 1 1 d . . . . .
H10 H 0.134296 0.923722 0.708252 0.031 Uiso 1 1 calc R U . . .
C11 C 0.0739(5) 0.8809(3) 0.5744(4) 0.0343(15) Uani 1 1 d . . . . .
H11 H 0.135103 0.856038 0.563199 0.041 Uiso 1 1 calc R U . . .
C12 C -0.0190(5) 0.8795(4) 0.5018(4) 0.0351(15) Uani 1 1 d . . . . .
H12 H -0.019320 0.854642 0.440323 0.042 Uiso 1 1 calc R U . . .
C13 C -0.1086(5) 0.9138(3) 0.5199(4) 0.0346(15) Uani 1 1 d . . . . .
H13 H -0.169895 0.913558 0.470871 0.042 Uiso 1 1 calc R U . . .
C14 C -0.1074(4) 0.9503(3) 0.6157(4) 0.0243(12) Uani 1 1 d . . . . .
C15 C -0.3030(4) 0.9822(4) 0.5885(4) 0.0328(14) Uani 1 1 d . . . . .
C16 C -0.3719(5) 1.0185(5) 0.6554(6) 0.061(2) Uani 1 1 d . . . . .
H16A H -0.363626 0.988473 0.716880 0.092 Uiso 1 1 calc R U . . .
H16B H -0.444447 1.016678 0.621535 0.092 Uiso 1 1 calc R U . . .
H16C H -0.351425 1.073353 0.670081 0.092 Uiso 1 1 calc R U . . .
C17 C -0.3141(5) 1.0334(4) 0.4929(5) 0.055(2) Uani 1 1 d . . . . .
H17A H -0.288475 1.086686 0.510368 0.083 Uiso 1 1 calc R U . . .
H17B H -0.387094 1.035877 0.460599 0.083 Uiso 1 1 calc R U . . .
H17C H -0.273769 1.009544 0.448015 0.083 Uiso 1 1 calc R U . . .
C18 C -0.3399(5) 0.8959(4) 0.5657(5) 0.0480(18) Uani 1 1 d . . . . .
H18A H -0.297031 0.870964 0.523827 0.072 Uiso 1 1 calc R U . . .
H18B H -0.412285 0.895973 0.531520 0.072 Uiso 1 1 calc R U . . .
H18C H -0.333469 0.866425 0.627500 0.072 Uiso 1 1 calc R U . . .
C19 C 0.2364(4) 0.8588(3) 1.1178(4) 0.0309(14) Uani 1 1 d . . . . .
H19 H 0.256451 0.874625 1.184522 0.037 Uiso 1 1 calc R U . . .
C20 C 0.3088(5) 0.8182(4) 1.0740(4) 0.0360(15) Uani 1 1 d . . . . .
H20 H 0.374944 0.804823 1.111089 0.043 Uiso 1 1 calc R U . . .
C21 C 0.2805(5) 0.7979(3) 0.9735(4) 0.0369(15) Uani 1 1 d . . . . .
H21 H 0.328170 0.771472 0.941307 0.044 Uiso 1 1 calc R U . . .
C22 C 0.1828(5) 0.8169(3) 0.9222(4) 0.0310(14) Uani 1 1 d . . . . .
H22 H 0.164061 0.805757 0.853888 0.037 Uiso 1 1 calc R U . . .
C23 C -0.0665(5) 0.7999(3) 0.8879(4) 0.0308(14) Uani 1 1 d . . . . .
C24 C -0.0819(5) 0.7531(4) 0.9805(4) 0.0429(17) Uani 1 1 d . . . . .
H24A H -0.111670 0.787844 1.024297 0.064 Uiso 1 1 calc R U . . .
H24B H -0.014934 0.733208 1.015393 0.064 Uiso 1 1 calc R U . . .
H24C H -0.128747 0.708700 0.960357 0.064 Uiso 1 1 calc R U . . .
C25 C -0.0220(6) 0.7444(4) 0.8171(5) 0.0500(19) Uani 1 1 d . . . . .
H25A H -0.074195 0.705035 0.789928 0.075 Uiso 1 1 calc R U . . .
H25B H 0.039671 0.717737 0.853456 0.075 Uiso 1 1 calc R U . . .
H25C H -0.003488 0.775361 0.763338 0.075 Uiso 1 1 calc R U . . .
C26 C -0.1701(5) 0.8332(4) 0.8327(5) 0.0480(18) Uani 1 1 d . . . . .
H26A H -0.200739 0.866552 0.877326 0.072 Uiso 1 1 calc R U . . .
H26B H -0.217282 0.789705 0.809083 0.072 Uiso 1 1 calc R U . . .
H26C H -0.158369 0.864682 0.776492 0.072 Uiso 1 1 calc R U . . .
C27 C 0.1105(4) 0.8534(3) 0.9723(4) 0.0247(12) Uani 1 1 d . . . . .

loop_
_atom_site_aniso_label
_atom_site_aniso_U_11
_atom_site_aniso_U_22
_atom_site_aniso_U_33
_atom_site_aniso_U_23
_atom_site_aniso_U_13
_atom_site_aniso_U_12
Am1 0.01741(10) 0.02163(10) 0.01771(10) -0.00187(10) 0.00290(7) -0.00176(10)
N1 0.028(3) 0.029(3) 0.021(2) 0.002(2) 0.009(2) 0.006(2)
N2 0.022(3) 0.029(3) 0.054(3) 0.007(2) 0.004(2) -0.004(2)
N3 0.025(2) 0.023(3) 0.019(2) 0.0037(18) 0.007(2) 0.0002(19)
N4 0.023(2) 0.038(3) 0.025(3) -0.015(2) -0.008(2) 0.005(2)
N5 0.029(3) 0.026(3) 0.017(2) -0.009(2) 0.003(2) -0.004(2)
N6 0.027(3) 0.021(2) 0.022(2) 0.0021(19) 0.008(2) 0.001(2)
O1 0.0217(19) 0.0223(19) 0.039(2) 0.0009(19) 0.0050(17) -0.0046(18)
O2 0.0208(19) 0.033(2) 0.027(2) -0.0146(18) 0.0003(16) 0.0012(18)
O3 0.0224(19) 0.022(2) 0.0220(19) -0.0015(16) 0.0050(15) -0.0006(16)
C1 0.033(3) 0.043(4) 0.021(3) 0.004(3) 0.009(3) 0.008(3)
C2 0.058(5) 0.033(4) 0.040(4) 0.017(3) 0.022(3) 0.011(3)
C3 0.062(5) 0.029(4) 0.045(4) 0.009(3) 0.027(4) -0.004(3)
C4 0.037(4) 0.038(4) 0.046(4) 0.007(3) 0.019(3) -0.010(3)
C5 0.031(3) 0.030(3) 0.030(3) 0.007(3) 0.014(3) 0.000(3)
C6 0.022(3) 0.032(4) 0.074(5) -0.003(3) 0.005(3) -0.005(3)
C7 0.061(8) 0.080(8) 0.079(8) -0.006(6) 0.024(6) 0.012(6)
C8 0.055(7) 0.062(8) 0.082(8) -0.004(6) 0.005(6) 0.005(5)
C9 0.046(8) 0.053(8) 0.048(8) 0.006(6) 0.004(6) 0.006(6)
C7' 0.047(7) 0.064(7) 0.078(8) -0.012(6) 0.021(6) 0.006(6)
C8' 0.042(6) 0.054(7) 0.070(7) 0.015(6) -0.012(5) -0.005(5)
C9' 0.030(6) 0.049(7) 0.046(7) 0.005(6) 0.002(6) -0.003(5)
C10 0.022(3) 0.032(3) 0.025(3) 0.006(3) 0.007(2) 0.004(3)
C11 0.036(4) 0.030(3) 0.042(4) 0.002(3) 0.022(3) 0.005(3)
C12 0.058(4) 0.032(4) 0.019(3) -0.010(2) 0.016(3) -0.001(3)
C13 0.043(4) 0.034(4) 0.025(3) -0.008(3) 0.000(3) 0.004(3)
C14 0.029(3) 0.021(3) 0.021(3) -0.004(2) 0.001(2) -0.002(2)
C15 0.020(3) 0.031(3) 0.041(3) -0.011(3) -0.010(3) 0.003(3)
C16 0.024(3) 0.079(5) 0.076(5) -0.037(5) -0.004(3) 0.005(4)
C17 0.041(4) 0.050(5) 0.064(5) 0.004(4) -0.015(4) 0.007(3)
C18 0.038(4) 0.037(4) 0.065(5) -0.011(4) 0.000(3) -0.005(3)
C19 0.033(3) 0.033(3) 0.027(3) -0.002(3) 0.005(3) 0.004(3)
C20 0.032(3) 0.041(4) 0.037(4) 0.004(3) 0.011(3) 0.015(3)
C21 0.052(4) 0.031(4) 0.032(4) 0.005(3) 0.018(3) 0.016(3)
C22 0.051(4) 0.019(3) 0.024(3) -0.006(2) 0.011(3) 0.007(3)
C23 0.049(4) 0.023(3) 0.020(3) -0.002(2) 0.005(3) -0.017(3)
C24 0.069(5) 0.031(4) 0.031(4) -0.004(3) 0.013(3) -0.022(3)
C25 0.086(5) 0.033(4) 0.034(4) -0.016(3) 0.019(4) -0.023(4)
C26 0.048(4) 0.048(4) 0.042(4) -0.005(3) -0.006(3) -0.030(3)
C27 0.035(3) 0.017(3) 0.022(3) 0.003(2) 0.005(3) -0.003(2)

loop_
_atom_type_symbol
_atom_type_description
_atom_type_scat_dispersion_real
_atom_type_scat_dispersion_imag
_atom_type_scat_source
C C 0.0033 0.0016 'International Tables Vol C Tables 4.2.6.8 and 6.1.1.4'
H H 0.0000 0.0000 'International Tables Vol C Tables 4.2.6.8 and 6.1.1.4'
N N 0.0061 0.0033 'International Tables Vol C Tables 4.2.6.8 and 6.1.1.4'
O O 0.0106 0.0060 'International Tables Vol C Tables 4.2.6.8 and 6.1.1.4'
Am Am -7.8990 4.5130 'International Tables Vol C Tables 4.2.6.8 and 6.1.1.4'

loop_
_geom_angle_atom_site_label_1
_geom_angle_atom_site_label_2
_geom_angle_atom_site_label_3
_geom_angle
_geom_angle_site_symmetry_1
_geom_angle_site_symmetry_3
_geom_angle_publ_flag
N1 Am1 N3 88.86(13) . . ?
N1 Am1 N5 150.91(14) . . ?
N1 Am1 N6 82.56(13) . 3_577 ?
N3 Am1 N5 82.68(13) . . ?
N3 Am1 N6 138.60(13) . 3_577 ?
N6 Am1 N5 121.44(13) 3_577 . ?
O1 Am1 N1 63.84(13) . . ?
O1 Am1 N3 78.95(13) . . ?
O1 Am1 N5 87.18(13) . . ?
O1 Am1 N6 130.37(13) . 3_577 ?
O1 Am1 O2 135.89(13) . . ?
O1 Am1 O3 80.31(12) . 3_577 ?
O1 Am1 O3 106.46(12) . . ?
O2 Am1 N1 92.73(14) . . ?
O2 Am1 N3 62.88(13) . . ?
O2 Am1 N5 107.73(13) . . ?
O2 Am1 N6 77.11(13) . 3_577 ?
O2 Am1 O3 137.71(12) . 3_577 ?
O2 Am1 O3 107.58(12) . . ?
O3 Am1 N1 155.94(13) . . ?
O3 Am1 N1 85.66(13) 3_577 . ?
O3 Am1 N3 158.86(13) 3_577 . ?
O3 Am1 N3 111.62(13) . . ?
O3 Am1 N5 92.28(12) 3_577 . ?
O3 Am1 N5 32.43(11) . . ?
O3 Am1 N6 60.75(12) 3_577 3_577 ?
O3 Am1 N6 89.38(12) . 3_577 ?
O3 Am1 O3 70.68(13) . 3_577 ?
C1 N1 Am1 124.2(4) . . ?
C1 N1 C5 118.5(5) . . ?
C5 N1 Am1 116.3(3) . . ?
O1 N2 C6 113.7(4) . . ?
C5 N2 O1 117.8(5) . . ?
C5 N2 C6 128.2(5) . . ?
C10 N3 Am1 123.9(3) . . ?
C10 N3 C14 118.3(5) . . ?
C14 N3 Am1 117.8(3) . . ?
O2 N4 C15 115.8(4) . . ?
C14 N4 O2 116.9(4) . . ?
C14 N4 C15 127.3(4) . . ?
O3 N5 Am1 64.2(2) . . ?
O3 N5 C23 108.1(4) . . ?
C23 N5 Am1 126.8(3) . . ?
C27 N5 Am1 114.3(3) . . ?
C27 N5 O3 110.9(4) . . ?
C27 N5 C23 116.9(4) . . ?
C19 N6 Am1 120.9(3) . 3_577 ?
C19 N6 C27 117.5(5) . . ?
C27 N6 Am1 120.3(3) . 3_577 ?
N2 O1 Am1 122.8(3) . . ?
N4 O2 Am1 126.1(3) . . ?
Am1 O3 Am1 109.32(13) . 3_577 ?
N5 O3 Am1 129.0(3) . 3_577 ?
N5 O3 Am1 83.3(2) . . ?
N1 C1 H1 117.7 . . ?
N1 C1 C2 124.6(6) . . ?
C2 C1 H1 117.7 . . ?
C1 C2 H2 121.9 . . ?
C1 C2 C3 116.3(6) . . ?
C3 C2 H2 121.9 . . ?
C2 C3 H3 119.3 . . ?
C4 C3 C2 121.4(6) . . ?
C4 C3 H3 119.3 . . ?
C3 C4 H4 120.1 . . ?
C3 C4 C5 119.7(6) . . ?
C5 C4 H4 120.1 . . ?
N1 C5 C4 119.5(5) . . ?
N2 C5 N1 115.0(5) . . ?
N2 C5 C4 125.5(6) . . ?
N2 C6 C7 106.5(9) . . ?
N2 C6 C8 110.7(8) . . ?
N2 C6 C9 111.8(10) . . ?
N2 C6 C8' 104.8(7) . . ?
N2 C6 C9' 113.0(9) . . ?
C8 C6 C7 102.3(11) . . ?
C8 C6 C9 112.8(11) . . ?
C9 C6 C7 112.2(12) . . ?
C7' C6 N2 113.0(9) . . ?
C7' C6 C8' 108.8(11) . . ?
C7' C6 C9' 112.4(12) . . ?
C9' C6 C8' 104.0(10) . . ?
C6 C7 H7A 109.5 . . ?
C6 C7 H7B 109.5 . . ?
C6 C7 H7C 109.5 . . ?
H7A C7 H7B 109.5 . . ?
H7A C7 H7C 109.5 . . ?
H7B C7 H7C 109.5 . . ?
C6 C8 H8A 109.5 . . ?
C6 C8 H8B 109.5 . . ?
C6 C8 H8C 109.5 . . ?
H8A C8 H8B 109.5 . . ?
H8A C8 H8C 109.5 . . ?
H8B C8 H8C 109.5 . . ?
C6 C9 H9A 109.5 . . ?
C6 C9 H9B 109.5 . . ?
C6 C9 H9C 109.5 . . ?
H9A C9 H9B 109.5 . . ?
H9A C9 H9C 109.5 . . ?
H9B C9 H9C 109.5 . . ?
C6 C7' H7'A 109.5 . . ?
C6 C7' H7'B 109.5 . . ?
C6 C7' H7'C 109.5 . . ?
H7'A C7' H7'B 109.5 . . ?
H7'A C7' H7'C 109.5 . . ?
H7'B C7' H7'C 109.5 . . ?
C6 C8' H8'A 109.5 . . ?
C6 C8' H8'B 109.5 . . ?
C6 C8' H8'C 109.5 . . ?
H8'A C8' H8'B 109.5 . . ?
H8'A C8' H8'C 109.5 . . ?
H8'B C8' H8'C 109.5 . . ?
C6 C9' H9'A 109.5 . . ?
C6 C9' H9'B 109.5 . . ?
C6 C9' H9'C 109.5 . . ?
H9'A C9' H9'B 109.5 . . ?
H9'A C9' H9'C 109.5 . . ?
H9'B C9' H9'C 109.5 . . ?
N3 C10 H10 117.7 . . ?
N3 C10 C11 124.5(5) . . ?
C11 C10 H10 117.7 . . ?
C10 C11 H11 121.3 . . ?
C10 C11 C12 117.5(5) . . ?
C12 C11 H11 121.3 . . ?
C11 C12 H12 119.6 . . ?
C13 C12 C11 120.9(5) . . ?
C13 C12 H12 119.6 . . ?
C12 C13 H13 120.6 . . ?
C12 C13 C14 118.9(5) . . ?
C14 C13 H13 120.6 . . ?
N3 C14 C13 119.8(5) . . ?
N4 C14 N3 115.5(5) . . ?
N4 C14 C13 124.6(5) . . ?
N4 C15 C16 108.5(5) . . ?
N4 C15 C17 109.1(5) . . ?
N4 C15 C18 111.2(5) . . ?
C16 C15 C17 108.4(6) . . ?
C16 C15 C18 107.5(5) . . ?
C18 C15 C17 112.2(5) . . ?
C15 C16 H16A 109.5 . . ?
C15 C16 H16B 109.5 . . ?
C15 C16 H16C 109.5 . . ?
H16A C16 H16B 109.5 . . ?
H16A C16 H16C 109.5 . . ?
H16B C16 H16C 109.5 . . ?
C15 C17 H17A 109.5 . . ?
C15 C17 H17B 109.5 . . ?
C15 C17 H17C 109.5 . . ?
H17A C17 H17B 109.5 . . ?
H17A C17 H17C 109.5 . . ?
H17B C17 H17C 109.5 . . ?
C15 C18 H18A 109.5 . . ?
C15 C18 H18B 109.5 . . ?
C15 C18 H18C 109.5 . . ?
H18A C18 H18B 109.5 . . ?
H18A C18 H18C 109.5 . . ?
H18B C18 H18C 109.5 . . ?
N6 C19 H19 118.3 . . ?
N6 C19 C20 123.4(5) . . ?
C20 C19 H19 118.3 . . ?
C19 C20 H20 120.9 . . ?
C19 C20 C21 118.2(6) . . ?
C21 C20 H20 120.9 . . ?
C20 C21 H21 120.3 . . ?
C22 C21 C20 119.4(5) . . ?
C22 C21 H21 120.3 . . ?
C21 C22 H22 120.1 . . ?
C21 C22 C27 119.8(5) . . ?
C27 C22 H22 120.1 . . ?
C24 C23 N5 109.1(4) . . ?
C25 C23 N5 111.6(5) . . ?
C25 C23 C24 109.6(5) . . ?
C26 C23 N5 107.3(4) . . ?
C26 C23 C24 110.7(5) . . ?
C26 C23 C25 108.5(5) . . ?
C23 C24 H24A 109.5 . . ?
C23 C24 H24B 109.5 . . ?
C23 C24 H24C 109.5 . . ?
H24A C24 H24B 109.5 . . ?
H24A C24 H24C 109.5 . . ?
H24B C24 H24C 109.5 . . ?
C23 C25 H25A 109.5 . . ?
C23 C25 H25B 109.5 . . ?
C23 C25 H25C 109.5 . . ?
H25A C25 H25B 109.5 . . ?
H25A C25 H25C 109.5 . . ?
H25B C25 H25C 109.5 . . ?
C23 C26 H26A 109.5 . . ?
C23 C26 H26B 109.5 . . ?
C23 C26 H26C 109.5 . . ?
H26A C26 H26B 109.5 . . ?
H26A C26 H26C 109.5 . . ?
H26B C26 H26C 109.5 . . ?
N6 C27 N5 117.8(5) . . ?
N6 C27 C22 121.4(5) . . ?
C22 C27 N5 120.7(5) . . ?

loop_
_geom_bond_atom_site_label_1
_geom_bond_atom_site_label_2
_geom_bond_distance
_geom_bond_site_symmetry_2
_geom_bond_publ_flag
Am1 N1 2.534(4) . ?
Am1 N3 2.563(4) . ?
Am1 N5 2.641(4) . ?
Am1 N6 2.634(4) 3_577 ?
Am1 O1 2.286(3) . ?
Am1 O2 2.307(3) . ?
Am1 O3 2.395(3) . ?
Am1 O3 2.436(3) 3_577 ?
N1 C1 1.344(7) . ?
N1 C5 1.364(7) . ?
N2 O1 1.370(5) . ?
N2 C5 1.338(7) . ?
N2 C6 1.485(7) . ?
N3 C10 1.347(6) . ?
N3 C14 1.365(6) . ?
N4 O2 1.379(5) . ?
N4 C14 1.335(7) . ?
N4 C15 1.496(6) . ?
N5 O3 1.426(5) . ?
N5 C23 1.527(6) . ?
N5 C27 1.420(6) . ?
N6 C19 1.345(7) . ?
N6 C27 1.348(6) . ?
C1 H1 0.9300 . ?
C1 C2 1.376(8) . ?
C2 H2 0.9300 . ?
C2 C3 1.386(8) . ?
C3 H3 0.9300 . ?
C3 C4 1.351(8) . ?
C4 H4 0.9300 . ?
C4 C5 1.414(8) . ?
C6 C7 1.577(14) . ?
C6 C8 1.502(13) . ?
C6 C9 1.505(14) . ?
C6 C7' 1.457(14) . ?
C6 C8' 1.582(13) . ?
C6 C9' 1.531(14) . ?
C7 H7A 0.9600 . ?
C7 H7B 0.9600 . ?
C7 H7C 0.9600 . ?
C8 H8A 0.9600 . ?
C8 H8B 0.9600 . ?
C8 H8C 0.9600 . ?
C9 H9A 0.9600 . ?
C9 H9B 0.9600 . ?
C9 H9C 0.9600 . ?
C7' H7'A 0.9600 . ?
C7' H7'B 0.9600 . ?
C7' H7'C 0.9600 . ?
C8' H8'A 0.9600 . ?
C8' H8'B 0.9600 . ?
C8' H8'C 0.9600 . ?
C9' H9'A 0.9600 . ?
C9' H9'B 0.9600 . ?
C9' H9'C 0.9600 . ?
C10 H10 0.9300 . ?
C10 C11 1.351(7) . ?
C11 H11 0.9300 . ?
C11 C12 1.396(8) . ?
C12 H12 0.9300 . ?
C12 C13 1.353(8) . ?
C13 H13 0.9300 . ?
C13 C14 1.431(7) . ?
C15 C16 1.513(8) . ?
C15 C17 1.533(9) . ?
C15 C18 1.524(8) . ?
C16 H16A 0.9600 . ?
C16 H16B 0.9600 . ?
C16 H16C 0.9600 . ?
C17 H17A 0.9600 . ?
C17 H17B 0.9600 . ?
C17 H17C 0.9600 . ?
C18 H18A 0.9600 . ?
C18 H18B 0.9600 . ?
C18 H18C 0.9600 . ?
C19 H19 0.9300 . ?
C19 C20 1.376(7) . ?
C20 H20 0.9300 . ?
C20 C21 1.383(8) . ?
C21 H21 0.9300 . ?
C21 C22 1.354(8) . ?
C22 H22 0.9300 . ?
C22 C27 1.394(7) . ?
C23 C24 1.523(7) . ?
C23 C25 1.522(8) . ?
C23 C26 1.506(8) . ?
C24 H24A 0.9600 . ?
C24 H24B 0.9600 . ?
C24 H24C 0.9600 . ?
C25 H25A 0.9600 . ?
C25 H25B 0.9600 . ?
C25 H25C 0.9600 . ?
C26 H26A 0.9600 . ?
C26 H26B 0.9600 . ?
C26 H26C 0.9600 . ?

loop_
_geom_torsion_atom_site_label_1
_geom_torsion_atom_site_label_2
_geom_torsion_atom_site_label_3
_geom_torsion_atom_site_label_4
_geom_torsion
_geom_torsion_site_symmetry_1
_geom_torsion_site_symmetry_2
_geom_torsion_site_symmetry_3
_geom_torsion_site_symmetry_4
_geom_torsion_publ_flag
Am1 N1 C1 C2 166.5(4) . . . . ?
Am1 N1 C5 N2 8.7(6) . . . . ?
Am1 N1 C5 C4 -169.0(4) . . . . ?
Am1 N3 C10 C11 176.6(4) . . . . ?
Am1 N3 C14 N4 1.6(6) . . . . ?
Am1 N3 C14 C13 179.7(4) . . . . ?
Am1 N5 O3 Am1 -109.5(3) . . . 3_577 ?
Am1 N5 C23 C24 -135.2(4) . . . . ?
Am1 N5 C23 C25 103.5(5) . . . . ?
Am1 N5 C23 C26 -15.2(6) . . . . ?
Am1 N5 C27 N6 80.1(5) . . . . ?
Am1 N5 C27 C22 -96.3(5) . . . . ?
Am1 N6 C19 C20 -167.2(4) 3_577 . . . ?
Am1 N6 C27 N5 -13.5(6) 3_577 . . . ?
Am1 N6 C27 C22 162.9(4) 3_577 . . . ?
N1 C1 C2 C3 1.2(9) . . . . ?
N3 C10 C11 C12 3.7(8) . . . . ?
N6 C19 C20 C21 2.9(9) . . . . ?
O1 N2 C5 N1 7.2(7) . . . . ?
O1 N2 C5 C4 -175.4(5) . . . . ?
O1 N2 C6 C7 114.5(9) . . . . ?
O1 N2 C6 C8 4.0(10) . . . . ?
O1 N2 C6 C9 -122.6(9) . . . . ?
O1 N2 C6 C7' 88.6(10) . . . . ?
O1 N2 C6 C8' -29.7(9) . . . . ?
O1 N2 C6 C9' -142.3(9) . . . . ?
O2 N4 C14 N3 4.9(7) . . . . ?
O2 N4 C14 C13 -173.2(5) . . . . ?
O2 N4 C15 C16 -5.9(7) . . . . ?
O2 N4 C15 C17 111.9(6) . . . . ?
O2 N4 C15 C18 -123.9(5) . . . . ?
O3 N5 C23 C24 -64.2(6) . . . . ?
O3 N5 C23 C25 174.5(4) . . . . ?
O3 N5 C23 C26 55.8(5) . . . . ?
O3 N5 C27 N6 9.8(6) . . . . ?
O3 N5 C27 C22 -166.6(4) . . . . ?
C1 N1 C5 N2 177.5(5) . . . . ?
C1 N1 C5 C4 -0.1(8) . . . . ?
C1 C2 C3 C4 0.6(9) . . . . ?
C2 C3 C4 C5 -2.0(9) . . . . ?
C3 C4 C5 N1 1.8(9) . . . . ?
C3 C4 C5 N2 -175.6(6) . . . . ?
C5 N1 C1 C2 -1.4(8) . . . . ?
C5 N2 O1 Am1 -22.6(6) . . . . ?
C5 N2 C6 C7 -58.5(11) . . . . ?
C5 N2 C6 C8 -168.9(10) . . . . ?
C5 N2 C6 C9 64.4(11) . . . . ?
C5 N2 C6 C7' -84.4(11) . . . . ?
C5 N2 C6 C8' 157.3(9) . . . . ?
C5 N2 C6 C9' 44.7(11) . . . . ?
C6 N2 O1 Am1 163.6(4) . . . . ?
C6 N2 C5 N1 179.9(5) . . . . ?
C6 N2 C5 C4 -2.7(10) . . . . ?
C10 N3 C14 N4 -180.0(5) . . . . ?
C10 N3 C14 C13 -1.8(7) . . . . ?
C10 C11 C12 C13 -2.0(9) . . . . ?
C11 C12 C13 C14 -1.3(9) . . . . ?
C12 C13 C14 N3 3.2(8) . . . . ?
C12 C13 C14 N4 -178.8(6) . . . . ?
C14 N3 C10 C11 -1.8(8) . . . . ?
C14 N4 O2 Am1 -10.6(7) . . . . ?
C14 N4 C15 C16 171.4(6) . . . . ?
C14 N4 C15 C17 -70.7(7) . . . . ?
C14 N4 C15 C18 53.5(8) . . . . ?
C15 N4 O2 Am1 167.1(4) . . . . ?
C15 N4 C14 N3 -172.4(5) . . . . ?
C15 N4 C14 C13 9.5(9) . . . . ?
C19 N6 C27 N5 179.3(5) . . . . ?
C19 N6 C27 C22 -4.3(8) . . . . ?
C19 C20 C21 C22 -1.3(9) . . . . ?
C20 C21 C22 C27 -2.9(9) . . . . ?
C21 C22 C27 N5 -177.8(5) . . . . ?
C21 C22 C27 N6 5.9(8) . . . . ?
C23 N5 O3 Am1 127.7(3) . . . 3_577 ?
C23 N5 O3 Am1 -122.8(3) . . . . ?
C23 N5 C27 N6 -114.7(5) . . . . ?
C23 N5 C27 C22 68.9(6) . . . . ?
C27 N5 O3 Am1 107.8(4) . . . . ?
C27 N5 O3 Am1 -1.7(5) . . . 3_577 ?
C27 N5 C23 C24 61.7(6) . . . . ?
C27 N5 C23 C25 -59.6(6) . . . . ?
C27 N5 C23 C26 -178.3(5) . . . . ?
C27 N6 C19 C20 -0.1(8) . . . . ?
